data_7252072
loop_
_publ_author_name
'Barton, Benita'
'Adam, Muhammad-Ameen'
'Hosten, Eric C.'

_publ_section_title
;
 The host potential of
 N,N&#x2032;-bis(9-(4-methoxyphenyl)-9H-xanthen-9-yl)ethane-1,2-diamine
 for xylene and ethylbenzene isomers, and its selectivity behaviour in
 mixed guest solutions
;
_journal_issue 20
_journal_name_full CrystEngComm
_journal_page_first 3188
_journal_page_last 3199
_journal_paper_doi 10.1039/D6CE00160B
_journal_volume 28
_journal_year 2026
_chemical_formula_moiety 'C42 H36 N2 O4'
_chemical_formula_sum 'C42 H36 N2 O4'
_chemical_formula_weight 632.73
_chemical_melting_point 280
_chemical_name_systematic
;
N,N'-Bis(9-(4-methoxyphenyl)-9H-xanthen-9-yl)ethane-1,2-diamine
;
_space_group_crystal_system triclinic
_space_group_IT_number 2
_space_group_name_Hall '-P 1'
_space_group_name_H-M_alt 'P -1'
_atom_sites_solution_hydrogens mixed
_atom_sites_solution_primary dual
_atom_sites_solution_secondary difmap
_audit_creation_method SHELXL-2025/1
_audit_update_record
;
2026-02-10 deposited with the CCDC.	2026-04-14 downloaded from the CCDC.
;
_cell_angle_alpha 64.5256(12)
_cell_angle_beta 81.2254(12)
_cell_angle_gamma 67.5368(12)
_cell_formula_units_Z 3
_cell_length_a 11.8593(4)
_cell_length_b 15.2353(6)
_cell_length_c 16.0329(6)
_cell_measurement_reflns_used 9105
_cell_measurement_temperature 200(2)
_cell_measurement_theta_max 26.30
_cell_measurement_theta_min 2.51
_cell_volume 2416.52(16)
_computing_cell_refinement 'SAINT V8.40B (Bruker AXS LLC, 2019)'
_computing_data_collection 'Bruker Instrument Service V6.2.16'
_computing_data_reduction 'SAINT V8.40B (Bruker AXS LLC, 2019)'
_computing_molecular_graphics 'Ortep-3 for Windows V2023.1 (Farrugia, 2012)'
_computing_publication_material 'PLATON (Spek, 2009) and MERCURY (Macrae, 2008)'
_computing_structure_refinement 'SHELXL-2025/1 (Sheldrick, 2015b) and ShelXle (H\"ubschle, 2011)'
_computing_structure_solution 'SHELXT-2019/3 (Sheldrick, 2015a)'
_diffrn_ambient_temperature 200(2)
_diffrn_detector 'Bruker PHOTON II 7 CCD detector'
_diffrn_detector_area_resol_mean 7.3910
_diffrn_measured_fraction_theta_full 0.997
_diffrn_measured_fraction_theta_max 0.994
_diffrn_measurement_device 'four-circle KAPPA diffractometer'
_diffrn_measurement_device_type 'Bruker D8 QUEST'
_diffrn_measurement_method '\f and \w scans'
_diffrn_radiation_monochromator graphite
_diffrn_radiation_type MoK\a
_diffrn_radiation_wavelength 0.71073
_diffrn_reflns_av_R_equivalents 0.0581
_diffrn_reflns_av_unetI/netI 0.0297
_diffrn_reflns_Laue_measured_fraction_full 0.997
_diffrn_reflns_Laue_measured_fraction_max 0.994
_diffrn_reflns_limit_h_max 14
_diffrn_reflns_limit_h_min -14
_diffrn_reflns_limit_k_max 19
_diffrn_reflns_limit_k_min -19
_diffrn_reflns_limit_l_max 20
_diffrn_reflns_limit_l_min -19
_diffrn_reflns_number 109441
_diffrn_reflns_point_group_measured_fraction_full 0.997
_diffrn_reflns_point_group_measured_fraction_max 0.994
_diffrn_reflns_theta_full 25.242
_diffrn_reflns_theta_max 26.381
_diffrn_reflns_theta_min 1.968
_diffrn_source 'sealed x-ray tube'
_diffrn_source_current 1.4
_diffrn_source_power 70
_diffrn_source_voltage 50
_exptl_absorpt_coefficient_mu 0.084
_exptl_absorpt_correction_T_max 0.7454
_exptl_absorpt_correction_T_min 0.7174
_exptl_absorpt_correction_type multi-scan
_exptl_absorpt_process_details 'SADABS V2016/2 (Krause, 2015)'
_exptl_crystal_colour colourless
_exptl_crystal_density_diffrn 1.304
_exptl_crystal_density_method 'not measured'
_exptl_crystal_description block
_exptl_crystal_F_000 1002
_exptl_crystal_size_max 0.530
_exptl_crystal_size_mid 0.264
_exptl_crystal_size_min 0.120
_refine_diff_density_max 0.314
_refine_diff_density_min -0.221
_refine_diff_density_rms 0.046
_refine_ls_extinction_coef 0.0043(6)
_refine_ls_extinction_expression Fc^*^=kFc[1+0.001xFc^2^\l^3^/sin(2\q)]^-1/4^
_refine_ls_extinction_method 'SHELXL-2025/1 (Sheldrick 2025)'
_refine_ls_goodness_of_fit_ref 1.132
_refine_ls_hydrogen_treatment mixed
_refine_ls_matrix_type full
_refine_ls_number_parameters 665
_refine_ls_number_reflns 9820
_refine_ls_number_restraints 0
_refine_ls_restrained_S_all 1.132
_refine_ls_R_factor_all 0.0650
_refine_ls_R_factor_gt 0.0533
_refine_ls_shift/su_max 0.000
_refine_ls_shift/su_mean 0.000
_refine_ls_structure_factor_coef Fsqd
_refine_ls_weighting_details 'w=1/[\s^2^(Fo^2^)+(0.0253P)^2^+1.8837P] where P=(Fo^2^+2Fc^2^)/3'
_refine_ls_weighting_scheme calc
_refine_ls_wR_factor_gt 0.1163
_refine_ls_wR_factor_ref 0.1222
_reflns_Friedel_coverage 0.000
_reflns_number_gt 8370
_reflns_number_total 9820
_reflns_threshold_expression 'I > 2\s(I)'
_cod_data_source_file d6ce00160b2.cif
_cod_data_source_block cq352
_cod_database_code 7252072
_shelx_shelxl_version_number 2025/1
_shelx_space_group_comment
;
The symmetry employed for this shelxl refinement is uniquely defined
by the following loop, which should always be used as a source of
symmetry information in preference to the above space-group names.
They are only intended as comments.
;
_shelx_estimated_absorpt_t_min 0.957
_shelx_estimated_absorpt_t_max 0.990
_exptl_absorpt_special_details 'Additional spherical absorption correction applied with mu*r =  0.20'

loop_
_space_group_symop_operation_xyz
'x, y, z'
'-x, -y, -z'

loop_
_atom_site_label
_atom_site_type_symbol
_atom_site_fract_x
_atom_site_fract_y
_atom_site_fract_z
_atom_site_U_iso_or_equiv
_atom_site_adp_type
_atom_site_occupancy
_atom_site_site_symmetry_order
_atom_site_calc_flag
_atom_site_refinement_flags_posn
_atom_site_refinement_flags_adp
_atom_site_refinement_flags_occupancy
_atom_site_disorder_assembly
_atom_site_disorder_group
O11 O 0.25219(16) -0.00822(14) 0.26435(13) 0.0641(5) Uani 1 1 d . . . . .
O12 O 0.31535(13) 0.42000(10) 0.40299(9) 0.0368(3) Uani 1 1 d . . . . .
O21 O 0.77179(13) 0.12306(13) 0.03092(10) 0.0480(4) Uani 1 1 d . . . . .
O22 O 0.18545(13) 0.55463(11) 0.05062(11) 0.0451(4) Uani 1 1 d . . . . .
O31 O 0.20822(13) 0.75024(10) 0.52297(9) 0.0353(3) Uani 1 1 d . . . . .
O32 O 0.04286(13) 0.24440(11) 0.87784(10) 0.0407(3) Uani 1 1 d . . . . .
N1 N 0.08492(14) 0.09094(12) 0.45111(10) 0.0258(3) Uani 1 1 d . . . . .
N2 N 0.43493(16) 0.10657(13) 0.04318(13) 0.0372(4) Uani 1 1 d . . . . .
N3 N 0.37178(13) 0.47034(12) 0.57459(11) 0.0263(3) Uani 1 1 d . . . . .
C1 C 0.3455(3) 0.4955(2) 0.32330(16) 0.0570(7) Uani 1 1 d . . . . .
H1A H 0.420036 0.461436 0.296581 0.085 Uiso 1 1 calc R U . . .
H1B H 0.358744 0.545583 0.340092 0.085 Uiso 1 1 calc R U . . .
H1C H 0.278463 0.531966 0.277930 0.085 Uiso 1 1 calc R U . . .
C2 C 0.2343(2) 0.62323(18) 0.05647(18) 0.0500(6) Uani 1 1 d . . . . .
H2A H 0.287236 0.587190 0.111410 0.075 Uiso 1 1 calc R U . . .
H2B H 0.167623 0.683637 0.060908 0.075 Uiso 1 1 calc R U . . .
H2C H 0.281946 0.646403 0.001161 0.075 Uiso 1 1 calc R U . . .
C3 C 0.1069(2) 0.13549(16) 0.91264(15) 0.0452(5) Uani 1 1 d . . . . .
H3A H 0.120698 0.112433 0.862323 0.068 Uiso 1 1 calc R U . . .
H3B H 0.058696 0.099764 0.960759 0.068 Uiso 1 1 calc R U . . .
H3C H 0.185585 0.119006 0.938869 0.068 Uiso 1 1 calc R U . . .
C11 C 0.17306(15) 0.11496(13) 0.37674(12) 0.0242(4) Uani 1 1 d . . . . .
C12 C 0.03749(16) 0.01344(14) 0.45661(12) 0.0274(4) Uani 1 1 d . . . . .
H12A H 0.105985 -0.049920 0.457971 0.033 Uiso 1 1 calc R U . . .
H12B H -0.014050 0.041033 0.401493 0.033 Uiso 1 1 calc R U . . .
C21 C 0.50536(17) 0.16750(14) 0.04420(13) 0.0310(4) Uani 1 1 d . . . . .
C22 C 0.5074(2) 0.00357(17) 0.04360(16) 0.0467(5) Uani 1 1 d . . . . .
H22A H 0.482337 -0.049825 0.096242 0.056 Uiso 1 1 calc R U . . .
H22B H 0.594637 -0.011544 0.052740 0.056 Uiso 1 1 calc R U . . .
C31 C 0.25295(15) 0.52717(13) 0.60632(12) 0.0250(4) Uani 1 1 d . . . . .
C32 C 0.44128(15) 0.53454(14) 0.51320(12) 0.0275(4) Uani 1 1 d . . . . .
H32A H 0.460477 0.570491 0.544897 0.033 Uiso 1 1 calc R U . . .
H32B H 0.392249 0.587892 0.456966 0.033 Uiso 1 1 calc R U . . .
C111 C 0.12144(16) 0.14981(14) 0.28144(12) 0.0279(4) Uani 1 1 d . . . . .
C112 C 0.16143(19) 0.08803(17) 0.23283(15) 0.0406(5) Uani 1 1 d . . . . .
C113 C 0.1125(2) 0.1193(2) 0.14693(17) 0.0586(7) Uani 1 1 d . . . . .
H113 H 0.141745 0.075167 0.114858 0.070 Uiso 1 1 calc R U . . .
C114 C 0.0219(2) 0.2142(2) 0.10879(17) 0.0590(7) Uani 1 1 d . . . . .
H114 H -0.010902 0.236445 0.049573 0.071 Uiso 1 1 calc R U . . .
C115 C -0.0221(2) 0.27758(19) 0.15596(16) 0.0508(6) Uani 1 1 d . . . . .
H115 H -0.085894 0.343003 0.129991 0.061 Uiso 1 1 calc R U . . .
C116 C 0.02764(19) 0.24505(16) 0.24129(14) 0.0390(5) Uani 1 1 d . . . . .
H116 H -0.003061 0.288941 0.273602 0.047 Uiso 1 1 calc R U . . .
C121 C 0.28542(15) 0.01594(13) 0.39680(12) 0.0251(4) Uani 1 1 d . . . . .
C122 C 0.31555(18) -0.04016(16) 0.34341(15) 0.0373(5) Uani 1 1 d . . . . .
C123 C 0.4120(2) -0.13439(19) 0.36662(19) 0.0539(6) Uani 1 1 d . . . . .
H123 H 0.429974 -0.171901 0.328903 0.065 Uiso 1 1 calc R U . . .
C124 C 0.4812(2) -0.17308(17) 0.44382(18) 0.0481(6) Uani 1 1 d . . . . .
H124 H 0.546577 -0.238073 0.460411 0.058 Uiso 1 1 calc R U . . .
C125 C 0.45591(19) -0.11773(16) 0.49768(15) 0.0411(5) Uani 1 1 d . . . . .
H125 H 0.505090 -0.143406 0.550528 0.049 Uiso 1 1 calc R U . . .
C126 C 0.35866(18) -0.02477(15) 0.47422(13) 0.0340(4) Uani 1 1 d . . . . .
H126 H 0.341201 0.012541 0.512058 0.041 Uiso 1 1 calc R U . . .
C131 C 0.20767(15) 0.20043(13) 0.38070(12) 0.0238(4) Uani 1 1 d . . . . .
C132 C 0.26465(17) 0.25743(15) 0.30703(12) 0.0310(4) Uani 1 1 d . . . . .
H132 H 0.279414 0.244940 0.252487 0.037 Uiso 1 1 calc R U . . .
C133 C 0.30047(18) 0.33204(15) 0.31111(13) 0.0339(4) Uani 1 1 d . . . . .
H133 H 0.339142 0.370175 0.259775 0.041 Uiso 1 1 calc R U . . .
C134 C 0.27977(16) 0.35081(13) 0.39012(13) 0.0279(4) Uani 1 1 d . . . . .
C135 C 0.22287(16) 0.29535(14) 0.46414(13) 0.0291(4) Uani 1 1 d . . . . .
H135 H 0.208036 0.308298 0.518447 0.035 Uiso 1 1 calc R U . . .
C136 C 0.18745(16) 0.22111(14) 0.45946(12) 0.0277(4) Uani 1 1 d . . . . .
H136 H 0.148548 0.183392 0.510927 0.033 Uiso 1 1 calc R U . . .
C211 C 0.59466(19) 0.11014(15) 0.12618(13) 0.0344(4) Uani 1 1 d . . . . .
C212 C 0.71687(19) 0.09551(15) 0.11601(14) 0.0364(4) Uani 1 1 d . . . . .
C213 C 0.7948(2) 0.05110(17) 0.19182(16) 0.0485(6) Uani 1 1 d . . . . .
H213 H 0.878266 0.044283 0.182938 0.058 Uiso 1 1 calc R U . . .
C214 C 0.7494(3) 0.01728(19) 0.27958(16) 0.0560(7) Uani 1 1 d . . . . .
H214 H 0.801484 -0.013191 0.331799 0.067 Uiso 1 1 calc R U . . .
C215 C 0.6277(3) 0.0278(2) 0.29153(16) 0.0617(7) Uani 1 1 d . . . . .
H215 H 0.596555 0.002772 0.352016 0.074 Uiso 1 1 calc R U . . .
C216 C 0.5518(2) 0.07440(19) 0.21589(15) 0.0515(6) Uani 1 1 d . . . . .
H216 H 0.467990 0.082448 0.225055 0.062 Uiso 1 1 calc R U . . .
C221 C 0.57547(17) 0.19325(14) -0.04551(12) 0.0291(4) Uani 1 1 d . . . . .
C222 C 0.70009(18) 0.16922(15) -0.04764(14) 0.0351(4) Uani 1 1 d . . . . .
C223 C 0.7618(2) 0.19139(18) -0.13059(16) 0.0454(5) Uani 1 1 d . . . . .
H223 H 0.848107 0.171858 -0.130596 0.055 Uiso 1 1 calc R U . . .
C224 C 0.6980(2) 0.24167(17) -0.21272(15) 0.0444(5) Uani 1 1 d . . . . .
H224 H 0.740233 0.256640 -0.269549 0.053 Uiso 1 1 calc R U . . .
C225 C 0.5726(2) 0.27047(16) -0.21290(14) 0.0386(5) Uani 1 1 d . . . . .
H225 H 0.528008 0.307299 -0.269607 0.046 Uiso 1 1 calc R U . . .
C226 C 0.51295(18) 0.24533(15) -0.13014(13) 0.0347(4) Uani 1 1 d . . . . .
H226 H 0.426852 0.263879 -0.130538 0.042 Uiso 1 1 calc R U . . .
C231 C 0.41686(17) 0.27016(14) 0.04794(12) 0.0300(4) Uani 1 1 d . . . . .
C232 C 0.46284(18) 0.33196(16) 0.06481(14) 0.0357(4) Uani 1 1 d . . . . .
H232 H 0.547821 0.307716 0.076764 0.043 Uiso 1 1 calc R U . . .
C233 C 0.39008(18) 0.42747(15) 0.06495(14) 0.0352(4) Uani 1 1 d . . . . .
H233 H 0.424908 0.468601 0.075505 0.042 Uiso 1 1 calc R U . . .
C234 C 0.26618(18) 0.46249(15) 0.04957(13) 0.0338(4) Uani 1 1 d . . . . .
C235 C 0.21791(19) 0.40242(17) 0.03272(17) 0.0452(5) Uani 1 1 d . . . . .
H235 H 0.132629 0.426378 0.022038 0.054 Uiso 1 1 calc R U . . .
C236 C 0.29207(19) 0.30777(17) 0.03116(16) 0.0417(5) Uani 1 1 d . . . . .
H236 H 0.257352 0.267919 0.018461 0.050 Uiso 1 1 calc R U . . .
C311 C 0.16742(15) 0.60559(14) 0.52405(12) 0.0256(4) Uani 1 1 d . . . . .
C312 C 0.15579(16) 0.70941(14) 0.48429(12) 0.0272(4) Uani 1 1 d . . . . .
C313 C 0.08972(17) 0.77935(15) 0.40298(13) 0.0333(4) Uani 1 1 d . . . . .
H313 H 0.084200 0.849912 0.376641 0.040 Uiso 1 1 calc R U . . .
C314 C 0.03217(18) 0.74537(16) 0.36084(13) 0.0366(4) Uani 1 1 d . . . . .
H314 H -0.013155 0.792585 0.305125 0.044 Uiso 1 1 calc R U . . .
C315 C 0.04041(17) 0.64271(16) 0.39960(14) 0.0365(4) Uani 1 1 d . . . . .
H315 H 0.000182 0.619364 0.370938 0.044 Uiso 1 1 calc R U . . .
C316 C 0.10714(17) 0.57425(15) 0.47996(13) 0.0320(4) Uani 1 1 d . . . . .
H316 H 0.112222 0.503814 0.506016 0.038 Uiso 1 1 calc R U . . .
C321 C 0.27630(15) 0.58499(14) 0.65576(12) 0.0267(4) Uani 1 1 d . . . . .
C322 C 0.25481(16) 0.69053(14) 0.61182(13) 0.0293(4) Uani 1 1 d . . . . .
C323 C 0.27920(19) 0.74377(17) 0.65469(15) 0.0396(5) Uani 1 1 d . . . . .
H323 H 0.264060 0.816199 0.622800 0.048 Uiso 1 1 calc R U . . .
C324 C 0.3252(2) 0.69112(18) 0.74324(15) 0.0456(5) Uani 1 1 d . . . . .
H324 H 0.342732 0.726841 0.772812 0.055 Uiso 1 1 calc R U . . .
C325 C 0.3461(2) 0.58562(19) 0.78952(15) 0.0446(5) Uani 1 1 d . . . . .
H325 H 0.377205 0.549083 0.851117 0.053 Uiso 1 1 calc R U . . .
C326 C 0.32173(18) 0.53363(16) 0.74609(13) 0.0354(4) Uani 1 1 d . . . . .
H326 H 0.336244 0.461348 0.778477 0.042 Uiso 1 1 calc R U . . .
C331 C 0.19776(15) 0.44724(14) 0.67457(12) 0.0261(4) Uani 1 1 d . . . . .
C332 C 0.08560(17) 0.48193(15) 0.71454(14) 0.0334(4) Uani 1 1 d . . . . .
H332 H 0.041973 0.554524 0.694710 0.040 Uiso 1 1 calc R U . . .
C333 C 0.03698(18) 0.41336(15) 0.78191(14) 0.0368(5) Uani 1 1 d . . . . .
H333 H -0.038743 0.438656 0.808889 0.044 Uiso 1 1 calc R U . . .
C334 C 0.09905(17) 0.30666(15) 0.81053(13) 0.0309(4) Uani 1 1 d . . . . .
C335 C 0.20782(17) 0.27042(14) 0.77029(13) 0.0317(4) Uani 1 1 d . . . . .
H335 H 0.249507 0.197836 0.788118 0.038 Uiso 1 1 calc R U . . .
C336 C 0.25625(16) 0.34159(14) 0.70291(13) 0.0293(4) Uani 1 1 d . . . . .
H336 H 0.331880 0.316260 0.675846 0.035 Uiso 1 1 calc R U . . .
H1 H 0.0246(19) 0.1478(16) 0.4438(13) 0.026(5) Uiso 1 1 d . . . . .
H2 H 0.384(3) 0.099(2) 0.0937(19) 0.064(8) Uiso 1 1 d . . . . .
H3 H 0.3545(19) 0.4389(16) 0.5433(14) 0.035(5) Uiso 1 1 d . . . . .

loop_
_atom_site_aniso_label
_atom_site_aniso_U_11
_atom_site_aniso_U_22
_atom_site_aniso_U_33
_atom_site_aniso_U_23
_atom_site_aniso_U_13
_atom_site_aniso_U_12
O11 0.0608(11) 0.0662(11) 0.0708(11) -0.0550(10) -0.0282(9) 0.0139(9)
O12 0.0480(8) 0.0312(7) 0.0401(8) -0.0154(6) 0.0025(6) -0.0227(6)
O21 0.0319(8) 0.0616(10) 0.0419(8) -0.0195(8) -0.0030(6) -0.0081(7)
O22 0.0356(8) 0.0351(8) 0.0591(10) -0.0237(7) 0.0036(7) -0.0030(6)
O31 0.0470(8) 0.0259(7) 0.0355(7) -0.0112(6) -0.0047(6) -0.0152(6)
O32 0.0436(8) 0.0335(8) 0.0409(8) -0.0114(6) 0.0123(6) -0.0180(6)
N1 0.0260(8) 0.0218(8) 0.0323(8) -0.0141(6) 0.0067(6) -0.0100(7)
N2 0.0416(10) 0.0328(9) 0.0407(10) -0.0192(8) 0.0048(8) -0.0136(8)
N3 0.0212(7) 0.0259(8) 0.0330(8) -0.0153(7) 0.0047(6) -0.0074(6)
C1 0.0889(19) 0.0532(15) 0.0460(13) -0.0121(11) -0.0001(13) -0.0516(14)
C2 0.0466(13) 0.0386(12) 0.0640(15) -0.0287(11) -0.0021(11) -0.0042(10)
C3 0.0520(13) 0.0346(11) 0.0392(11) -0.0065(9) 0.0041(10) -0.0166(10)
C11 0.0253(9) 0.0240(9) 0.0254(8) -0.0118(7) 0.0035(7) -0.0099(7)
C12 0.0293(9) 0.0259(9) 0.0310(9) -0.0133(8) 0.0021(7) -0.0122(8)
C21 0.0325(10) 0.0292(10) 0.0299(9) -0.0137(8) 0.0001(8) -0.0075(8)
C22 0.0595(14) 0.0317(11) 0.0459(13) -0.0175(10) -0.0101(11) -0.0070(10)
C31 0.0210(8) 0.0237(9) 0.0303(9) -0.0134(7) 0.0036(7) -0.0065(7)
C32 0.0237(9) 0.0280(9) 0.0309(9) -0.0131(8) 0.0022(7) -0.0086(7)
C111 0.0264(9) 0.0323(10) 0.0283(9) -0.0126(8) 0.0021(7) -0.0140(8)
C112 0.0335(10) 0.0505(13) 0.0424(11) -0.0271(10) -0.0054(9) -0.0080(9)
C113 0.0494(14) 0.0857(19) 0.0499(14) -0.0443(14) -0.0085(11) -0.0105(13)
C114 0.0481(14) 0.087(2) 0.0381(12) -0.0240(13) -0.0115(11) -0.0166(14)
C115 0.0405(12) 0.0524(14) 0.0443(13) -0.0090(11) -0.0113(10) -0.0089(11)
C116 0.0373(11) 0.0374(11) 0.0391(11) -0.0144(9) -0.0024(9) -0.0102(9)
C121 0.0241(8) 0.0240(9) 0.0305(9) -0.0130(7) 0.0036(7) -0.0110(7)
C122 0.0326(10) 0.0383(11) 0.0466(12) -0.0271(10) -0.0070(9) -0.0041(9)
C123 0.0456(13) 0.0504(14) 0.0777(17) -0.0472(13) -0.0088(12) -0.0013(11)
C124 0.0352(11) 0.0332(11) 0.0720(16) -0.0258(11) -0.0106(11) 0.0014(9)
C125 0.0367(11) 0.0356(11) 0.0441(12) -0.0115(9) -0.0106(9) -0.0069(9)
C126 0.0357(10) 0.0332(10) 0.0342(10) -0.0159(8) -0.0021(8) -0.0098(8)
C131 0.0224(8) 0.0211(8) 0.0268(9) -0.0103(7) 0.0011(7) -0.0063(7)
C132 0.0381(10) 0.0344(10) 0.0255(9) -0.0150(8) 0.0075(8) -0.0172(8)
C133 0.0414(11) 0.0348(10) 0.0289(9) -0.0102(8) 0.0066(8) -0.0224(9)
C134 0.0270(9) 0.0216(9) 0.0348(10) -0.0113(8) -0.0015(7) -0.0079(7)
C135 0.0302(9) 0.0316(10) 0.0308(9) -0.0188(8) 0.0056(7) -0.0114(8)
C136 0.0290(9) 0.0293(9) 0.0283(9) -0.0138(8) 0.0076(7) -0.0140(8)
C211 0.0426(11) 0.0262(10) 0.0316(10) -0.0134(8) -0.0024(8) -0.0064(8)
C212 0.0427(11) 0.0283(10) 0.0341(10) -0.0142(8) -0.0053(9) -0.0046(9)
C213 0.0489(13) 0.0408(12) 0.0524(14) -0.0215(11) -0.0163(11) -0.0033(10)
C214 0.0786(18) 0.0440(13) 0.0375(12) -0.0132(10) -0.0210(12) -0.0094(12)
C215 0.083(2) 0.0641(17) 0.0310(12) -0.0118(11) -0.0045(12) -0.0263(15)
C216 0.0599(15) 0.0542(14) 0.0347(11) -0.0136(10) 0.0021(10) -0.0202(12)
C221 0.0316(9) 0.0233(9) 0.0305(9) -0.0140(8) 0.0014(7) -0.0046(7)
C222 0.0332(10) 0.0341(10) 0.0356(10) -0.0176(9) -0.0001(8) -0.0053(8)
C223 0.0342(11) 0.0522(13) 0.0489(13) -0.0259(11) 0.0091(9) -0.0114(10)
C224 0.0512(13) 0.0469(13) 0.0359(11) -0.0213(10) 0.0137(10) -0.0179(11)
C225 0.0483(12) 0.0353(11) 0.0314(10) -0.0152(9) 0.0003(9) -0.0121(9)
C226 0.0355(10) 0.0334(10) 0.0334(10) -0.0146(8) -0.0008(8) -0.0087(8)
C231 0.0320(10) 0.0305(10) 0.0256(9) -0.0126(8) 0.0037(7) -0.0089(8)
C232 0.0282(10) 0.0385(11) 0.0413(11) -0.0208(9) 0.0003(8) -0.0075(8)
C233 0.0353(10) 0.0336(10) 0.0377(10) -0.0188(9) 0.0009(8) -0.0086(8)
C234 0.0332(10) 0.0309(10) 0.0295(9) -0.0121(8) 0.0043(8) -0.0050(8)
C235 0.0276(10) 0.0417(12) 0.0628(14) -0.0231(11) -0.0014(10) -0.0058(9)
C236 0.0350(11) 0.0408(12) 0.0542(13) -0.0231(10) -0.0012(9) -0.0133(9)
C311 0.0198(8) 0.0279(9) 0.0310(9) -0.0169(8) 0.0062(7) -0.0068(7)
C312 0.0248(9) 0.0273(9) 0.0316(9) -0.0171(8) 0.0054(7) -0.0073(7)
C313 0.0345(10) 0.0269(10) 0.0316(10) -0.0118(8) 0.0035(8) -0.0051(8)
C314 0.0313(10) 0.0417(12) 0.0304(10) -0.0157(9) -0.0007(8) -0.0049(9)
C315 0.0295(10) 0.0455(12) 0.0402(11) -0.0232(10) -0.0013(8) -0.0117(9)
C316 0.0288(9) 0.0309(10) 0.0397(11) -0.0179(8) 0.0024(8) -0.0107(8)
C321 0.0207(8) 0.0302(9) 0.0312(9) -0.0158(8) 0.0049(7) -0.0089(7)
C322 0.0279(9) 0.0302(10) 0.0323(10) -0.0161(8) 0.0039(7) -0.0102(8)
C323 0.0465(12) 0.0364(11) 0.0464(12) -0.0233(10) 0.0044(9) -0.0193(10)
C324 0.0533(13) 0.0555(14) 0.0459(12) -0.0319(11) 0.0018(10) -0.0251(11)
C325 0.0489(13) 0.0564(14) 0.0343(11) -0.0213(10) -0.0016(9) -0.0205(11)
C326 0.0359(10) 0.0367(11) 0.0344(10) -0.0148(9) 0.0018(8) -0.0137(9)
C331 0.0237(8) 0.0273(9) 0.0293(9) -0.0137(7) 0.0018(7) -0.0091(7)
C332 0.0306(10) 0.0255(9) 0.0438(11) -0.0176(8) 0.0092(8) -0.0088(8)
C333 0.0323(10) 0.0357(11) 0.0464(12) -0.0233(9) 0.0143(9) -0.0137(9)
C334 0.0322(10) 0.0332(10) 0.0295(9) -0.0126(8) 0.0039(7) -0.0154(8)
C335 0.0294(9) 0.0236(9) 0.0360(10) -0.0099(8) -0.0016(8) -0.0049(8)
C336 0.0225(9) 0.0280(9) 0.0336(10) -0.0130(8) 0.0026(7) -0.0051(7)

loop_
_atom_type_symbol
_atom_type_description
_atom_type_scat_dispersion_real
_atom_type_scat_dispersion_imag
_atom_type_scat_source
C C 0.0033 0.0016 'International Tables Vol C Tables 4.2.6.8 and 6.1.1.4'
H H 0.0000 0.0000 'International Tables Vol C Tables 4.2.6.8 and 6.1.1.4'
N N 0.0061 0.0033 'International Tables Vol C Tables 4.2.6.8 and 6.1.1.4'
O O 0.0106 0.0060 'International Tables Vol C Tables 4.2.6.8 and 6.1.1.4'

loop_
_exptl_crystal_face_index_h
_exptl_crystal_face_index_k
_exptl_crystal_face_index_l
_exptl_crystal_face_perp_dist
-4.00 -4.00 -3.00 0.1270
-4.00 2.00 1.00 0.1750
-4.00 1.00 0.00 0.1670
-4.00 0.00 3.00 0.1100
-3.00 -1.00 3.00 0.0910
-2.00 1.00 2.00 0.1370
-1.00 1.00 2.00 0.1260
-1.00 1.00 4.00 0.0780
0.00 0.00 -1.00 0.0600
0.00 0.00 1.00 0.0600
0.00 -1.00 -3.00 0.1100
1.00 1.00 1.00 0.0970
1.00 -2.00 -4.00 0.1280
1.00 0.00 -2.00 0.0670
1.00 0.00 -3.00 0.0560
2.00 -1.00 3.00 0.1460
2.00 -1.00 -3.00 0.1050
3.00 1.00 -3.00 0.0790
3.00 0.00 4.00 0.1310
3.00 2.00 -4.00 0.0870
4.00 0.00 -3.00 0.0980

loop_
_geom_angle_atom_site_label_1
_geom_angle_atom_site_label_2
_geom_angle_atom_site_label_3
_geom_angle
_geom_angle_site_symmetry_1
_geom_angle_site_symmetry_3
_geom_angle_publ_flag
C112 O11 C122 118.56(15) . . ?
C134 O12 C1 117.03(15) . . ?
C212 O21 C222 118.47(16) . . ?
C234 O22 C2 117.49(16) . . ?
C312 O31 C322 118.30(14) . . ?
C334 O32 C3 117.07(16) . . ?
C12 N1 C11 115.88(13) . . ?
C12 N1 H1 108.7(13) . . ?
C11 N1 H1 108.1(13) . . ?
C22 N2 C21 115.72(17) . . ?
C22 N2 H2 108.9(17) . . ?
C21 N2 H2 108.5(17) . . ?
C32 N3 C31 115.68(14) . . ?
C32 N3 H3 107.9(13) . . ?
C31 N3 H3 106.7(13) . . ?
O12 C1 H1A 109.5 . . ?
O12 C1 H1B 109.5 . . ?
H1A C1 H1B 109.5 . . ?
O12 C1 H1C 109.5 . . ?
H1A C1 H1C 109.5 . . ?
H1B C1 H1C 109.5 . . ?
O22 C2 H2A 109.5 . . ?
O22 C2 H2B 109.5 . . ?
H2A C2 H2B 109.5 . . ?
O22 C2 H2C 109.5 . . ?
H2A C2 H2C 109.5 . . ?
H2B C2 H2C 109.5 . . ?
O32 C3 H3A 109.5 . . ?
O32 C3 H3B 109.5 . . ?
H3A C3 H3B 109.5 . . ?
O32 C3 H3C 109.5 . . ?
H3A C3 H3C 109.5 . . ?
H3B C3 H3C 109.5 . . ?
N1 C11 C111 112.33(14) . . ?
N1 C11 C121 107.38(14) . . ?
C111 C11 C121 109.04(14) . . ?
N1 C11 C131 107.58(13) . . ?
C111 C11 C131 110.52(14) . . ?
C121 C11 C131 109.93(13) . . ?
N1 C12 C12 109.61(17) . 2_556 ?
N1 C12 H12A 109.7 . . ?
C12 C12 H12A 109.7 2_556 . ?
N1 C12 H12B 109.7 . . ?
C12 C12 H12B 109.7 2_556 . ?
H12A C12 H12B 108.2 . . ?
N2 C21 C221 108.28(15) . . ?
N2 C21 C211 112.99(16) . . ?
C221 C21 C211 109.44(15) . . ?
N2 C21 C231 109.19(15) . . ?
C221 C21 C231 108.09(15) . . ?
C211 C21 C231 108.74(15) . . ?
N2 C22 C22 112.5(2) . 2_655 ?
N2 C22 H22A 109.1 . . ?
C22 C22 H22A 109.1 2_655 . ?
N2 C22 H22B 109.1 . . ?
C22 C22 H22B 109.1 2_655 . ?
H22A C22 H22B 107.8 . . ?
N3 C31 C311 110.32(14) . . ?
N3 C31 C321 108.75(14) . . ?
C311 C31 C321 109.04(14) . . ?
N3 C31 C331 108.32(14) . . ?
C311 C31 C331 111.20(14) . . ?
C321 C31 C331 109.16(14) . . ?
N3 C32 C32 109.13(18) . 2_666 ?
N3 C32 H32A 109.9 . . ?
C32 C32 H32A 109.9 2_666 . ?
N3 C32 H32B 109.9 . . ?
C32 C32 H32B 109.9 2_666 . ?
H32A C32 H32B 108.3 . . ?
C112 C111 C116 116.95(18) . . ?
C112 C111 C11 122.20(17) . . ?
C116 C111 C11 120.81(16) . . ?
O11 C112 C111 123.35(18) . . ?
O11 C112 C113 114.72(19) . . ?
C111 C112 C113 121.9(2) . . ?
C114 C113 C112 119.6(2) . . ?
C114 C113 H113 120.2 . . ?
C112 C113 H113 120.2 . . ?
C113 C114 C115 120.2(2) . . ?
C113 C114 H114 119.9 . . ?
C115 C114 H114 119.9 . . ?
C114 C115 C116 119.3(2) . . ?
C114 C115 H115 120.3 . . ?
C116 C115 H115 120.3 . . ?
C115 C116 C111 122.0(2) . . ?
C115 C116 H116 119.0 . . ?
C111 C116 H116 119.0 . . ?
C122 C121 C126 116.83(17) . . ?
C122 C121 C11 122.53(16) . . ?
C126 C121 C11 120.55(16) . . ?
O11 C122 C121 122.94(17) . . ?
O11 C122 C123 115.09(18) . . ?
C121 C122 C123 121.97(19) . . ?
C124 C123 C122 119.8(2) . . ?
C124 C123 H123 120.1 . . ?
C122 C123 H123 120.1 . . ?
C123 C124 C125 119.9(2) . . ?
C123 C124 H124 120.0 . . ?
C125 C124 H124 120.0 . . ?
C124 C125 C126 119.48(19) . . ?
C124 C125 H125 120.3 . . ?
C126 C125 H125 120.3 . . ?
C125 C126 C121 121.95(18) . . ?
C125 C126 H126 119.0 . . ?
C121 C126 H126 119.0 . . ?
C132 C131 C136 117.48(16) . . ?
C132 C131 C11 121.08(15) . . ?
C136 C131 C11 121.40(15) . . ?
C133 C132 C131 121.62(17) . . ?
C133 C132 H132 119.2 . . ?
C131 C132 H132 119.2 . . ?
C134 C133 C132 119.78(17) . . ?
C134 C133 H133 120.1 . . ?
C132 C133 H133 120.1 . . ?
O12 C134 C135 115.64(16) . . ?
O12 C134 C133 124.69(16) . . ?
C135 C134 C133 119.63(16) . . ?
C136 C135 C134 120.20(16) . . ?
C136 C135 H135 119.9 . . ?
C134 C135 H135 119.9 . . ?
C135 C136 C131 121.29(16) . . ?
C135 C136 H136 119.4 . . ?
C131 C136 H136 119.4 . . ?
C212 C211 C216 117.28(19) . . ?
C212 C211 C21 122.84(17) . . ?
C216 C211 C21 119.82(19) . . ?
C211 C212 O21 122.99(17) . . ?
C211 C212 C213 122.0(2) . . ?
O21 C212 C213 115.05(19) . . ?
C214 C213 C212 119.3(2) . . ?
C214 C213 H213 120.4 . . ?
C212 C213 H213 120.4 . . ?
C213 C214 C215 119.8(2) . . ?
C213 C214 H214 120.1 . . ?
C215 C214 H214 120.1 . . ?
C216 C215 C214 120.0(2) . . ?
C216 C215 H215 120.0 . . ?
C214 C215 H215 120.0 . . ?
C215 C216 C211 121.7(2) . . ?
C215 C216 H216 119.2 . . ?
C211 C216 H216 119.2 . . ?
C222 C221 C226 117.45(17) . . ?
C222 C221 C21 122.66(17) . . ?
C226 C221 C21 119.87(17) . . ?
C221 C222 O21 123.29(17) . . ?
C221 C222 C223 121.29(19) . . ?
O21 C222 C223 115.42(18) . . ?
C224 C223 C222 119.9(2) . . ?
C224 C223 H223 120.1 . . ?
C222 C223 H223 120.1 . . ?
C223 C224 C225 120.18(19) . . ?
C223 C224 H224 119.9 . . ?
C225 C224 H224 119.9 . . ?
C226 C225 C224 119.32(19) . . ?
C226 C225 H225 120.3 . . ?
C224 C225 H225 120.3 . . ?
C225 C226 C221 121.82(19) . . ?
C225 C226 H226 119.1 . . ?
C221 C226 H226 119.1 . . ?
C232 C231 C236 117.21(18) . . ?
C232 C231 C21 119.10(17) . . ?
C236 C231 C21 123.63(17) . . ?
C233 C232 C231 122.57(18) . . ?
C233 C232 H232 118.7 . . ?
C231 C232 H232 118.7 . . ?
C234 C233 C232 119.22(19) . . ?
C234 C233 H233 120.4 . . ?
C232 C233 H233 120.4 . . ?
O22 C234 C235 116.61(18) . . ?
O22 C234 C233 123.97(18) . . ?
C235 C234 C233 119.42(18) . . ?
C234 C235 C236 120.79(19) . . ?
C234 C235 H235 119.6 . . ?
C236 C235 H235 119.6 . . ?
C235 C236 C231 120.78(19) . . ?
C235 C236 H236 119.6 . . ?
C231 C236 H236 119.6 . . ?
C312 C311 C316 117.05(17) . . ?
C312 C311 C31 121.25(15) . . ?
C316 C311 C31 121.39(16) . . ?
O31 C312 C311 122.38(16) . . ?
O31 C312 C313 115.63(16) . . ?
C311 C312 C313 121.99(17) . . ?
C314 C313 C312 119.35(18) . . ?
C314 C313 H313 120.3 . . ?
C312 C313 H313 120.3 . . ?
C313 C314 C315 120.02(18) . . ?
C313 C314 H314 120.0 . . ?
C315 C314 H314 120.0 . . ?
C316 C315 C314 119.82(18) . . ?
C316 C315 H315 120.1 . . ?
C314 C315 H315 120.1 . . ?
C315 C316 C311 121.77(18) . . ?
C315 C316 H316 119.1 . . ?
C311 C316 H316 119.1 . . ?
C322 C321 C326 117.30(17) . . ?
C322 C321 C31 121.12(16) . . ?
C326 C321 C31 121.57(16) . . ?
O31 C322 C321 122.77(16) . . ?
O31 C322 C323 115.32(17) . . ?
C321 C322 C323 121.91(18) . . ?
C324 C323 C322 119.6(2) . . ?
C324 C323 H323 120.2 . . ?
C322 C323 H323 120.2 . . ?
C323 C324 C325 119.82(19) . . ?
C323 C324 H324 120.1 . . ?
C325 C324 H324 120.1 . . ?
C326 C325 C324 120.0(2) . . ?
C326 C325 H325 120.0 . . ?
C324 C325 H325 120.0 . . ?
C325 C326 C321 121.36(19) . . ?
C325 C326 H326 119.3 . . ?
C321 C326 H326 119.3 . . ?
C336 C331 C332 117.53(17) . . ?
C336 C331 C31 123.28(15) . . ?
C332 C331 C31 119.08(16) . . ?
C333 C332 C331 121.49(17) . . ?
C333 C332 H332 119.3 . . ?
C331 C332 H332 119.3 . . ?
C332 C333 C334 119.84(17) . . ?
C332 C333 H333 120.1 . . ?
C334 C333 H333 120.1 . . ?
O32 C334 C335 124.58(17) . . ?
O32 C334 C333 115.55(16) . . ?
C335 C334 C333 119.85(17) . . ?
C334 C335 C336 119.24(17) . . ?
C334 C335 H335 120.4 . . ?
C336 C335 H335 120.4 . . ?
C331 C336 C335 122.00(17) . . ?
C331 C336 H336 119.0 . . ?
C335 C336 H336 119.0 . . ?

loop_
_geom_bond_atom_site_label_1
_geom_bond_atom_site_label_2
_geom_bond_distance
_geom_bond_site_symmetry_2
_geom_bond_publ_flag
O11 C112 1.373(3) . ?
O11 C122 1.374(2) . ?
O12 C134 1.373(2) . ?
O12 C1 1.412(3) . ?
O21 C212 1.381(2) . ?
O21 C222 1.383(2) . ?
O22 C234 1.370(2) . ?
O22 C2 1.415(3) . ?
O31 C312 1.379(2) . ?
O31 C322 1.380(2) . ?
O32 C334 1.375(2) . ?
O32 C3 1.418(2) . ?
N1 C12 1.456(2) . ?
N1 C11 1.478(2) . ?
N1 H1 0.86(2) . ?
N2 C22 1.471(3) . ?
N2 C21 1.473(3) . ?
N2 H2 0.93(3) . ?
N3 C32 1.465(2) . ?
N3 C31 1.491(2) . ?
N3 H3 0.91(2) . ?
C1 H1A 0.9800 . ?
C1 H1B 0.9800 . ?
C1 H1C 0.9800 . ?
C2 H2A 0.9800 . ?
C2 H2B 0.9800 . ?
C2 H2C 0.9800 . ?
C3 H3A 0.9800 . ?
C3 H3B 0.9800 . ?
C3 H3C 0.9800 . ?
C11 C111 1.527(2) . ?
C11 C121 1.527(2) . ?
C11 C131 1.535(2) . ?
C12 C12 1.518(3) 2_556 ?
C12 H12A 0.9900 . ?
C12 H12B 0.9900 . ?
C21 C221 1.521(3) . ?
C21 C211 1.530(3) . ?
C21 C231 1.536(3) . ?
C22 C22 1.489(4) 2_655 ?
C22 H22A 0.9900 . ?
C22 H22B 0.9900 . ?
C31 C311 1.524(2) . ?
C31 C321 1.528(2) . ?
C31 C331 1.534(2) . ?
C32 C32 1.520(3) 2_666 ?
C32 H32A 0.9900 . ?
C32 H32B 0.9900 . ?
C111 C112 1.377(3) . ?
C111 C116 1.392(3) . ?
C112 C113 1.389(3) . ?
C113 C114 1.367(4) . ?
C113 H113 0.9500 . ?
C114 C115 1.378(4) . ?
C114 H114 0.9500 . ?
C115 C116 1.380(3) . ?
C115 H115 0.9500 . ?
C116 H116 0.9500 . ?
C121 C122 1.376(3) . ?
C121 C126 1.391(3) . ?
C122 C123 1.387(3) . ?
C123 C124 1.365(3) . ?
C123 H123 0.9500 . ?
C124 C125 1.379(3) . ?
C124 H124 0.9500 . ?
C125 C126 1.380(3) . ?
C125 H125 0.9500 . ?
C126 H126 0.9500 . ?
C131 C132 1.389(2) . ?
C131 C136 1.394(2) . ?
C132 C133 1.385(3) . ?
C132 H132 0.9500 . ?
C133 C134 1.382(3) . ?
C133 H133 0.9500 . ?
C134 C135 1.381(3) . ?
C135 C136 1.381(2) . ?
C135 H135 0.9500 . ?
C136 H136 0.9500 . ?
C211 C212 1.374(3) . ?
C211 C216 1.392(3) . ?
C212 C213 1.395(3) . ?
C213 C214 1.376(4) . ?
C213 H213 0.9500 . ?
C214 C215 1.382(4) . ?
C214 H214 0.9500 . ?
C215 C216 1.374(3) . ?
C215 H215 0.9500 . ?
C216 H216 0.9500 . ?
C221 C222 1.379(3) . ?
C221 C226 1.397(3) . ?
C222 C223 1.387(3) . ?
C223 C224 1.374(3) . ?
C223 H223 0.9500 . ?
C224 C225 1.380(3) . ?
C224 H224 0.9500 . ?
C225 C226 1.375(3) . ?
C225 H225 0.9500 . ?
C226 H226 0.9500 . ?
C231 C232 1.383(3) . ?
C231 C236 1.390(3) . ?
C232 C233 1.380(3) . ?
C232 H232 0.9500 . ?
C233 C234 1.379(3) . ?
C233 H233 0.9500 . ?
C234 C235 1.378(3) . ?
C235 C236 1.382(3) . ?
C235 H235 0.9500 . ?
C236 H236 0.9500 . ?
C311 C312 1.386(3) . ?
C311 C316 1.394(3) . ?
C312 C313 1.388(3) . ?
C313 C314 1.379(3) . ?
C313 H313 0.9500 . ?
C314 C315 1.381(3) . ?
C314 H314 0.9500 . ?
C315 C316 1.378(3) . ?
C315 H315 0.9500 . ?
C316 H316 0.9500 . ?
C321 C322 1.383(3) . ?
C321 C326 1.393(3) . ?
C322 C323 1.391(3) . ?
C323 C324 1.371(3) . ?
C323 H323 0.9500 . ?
C324 C325 1.386(3) . ?
C324 H324 0.9500 . ?
C325 C326 1.381(3) . ?
C325 H325 0.9500 . ?
C326 H326 0.9500 . ?
C331 C336 1.376(2) . ?
C331 C332 1.398(2) . ?
C332 C333 1.375(3) . ?
C332 H332 0.9500 . ?
C333 C334 1.393(3) . ?
C333 H333 0.9500 . ?
C334 C335 1.376(3) . ?
C335 C336 1.397(3) . ?
C335 H335 0.9500 . ?
C336 H336 0.9500 . ?

loop_
_geom_hbond_atom_site_label_D
_geom_hbond_atom_site_label_H
_geom_hbond_atom_site_label_A
_geom_hbond_distance_DH
_geom_hbond_distance_HA
_geom_hbond_distance_DA
_geom_hbond_angle_DHA
_geom_hbond_site_symmetry_A
_geom_hbond_publ_flag
N3 H3 O12 0.91(2) 2.52(2) 3.373(2) 155.9(17) . yes
C2 H2B O32 0.98 2.55 3.418(3) 148 2_566 yes
C12 H12A O31 0.99 2.58 3.478(2) 151 1_545 yes
C136 H136 N1 0.95 2.38 2.748(2) 103 . yes
C236 H236 N2 0.95 2.47 2.815(3) 101 . yes
C336 H336 N3 0.95 2.39 2.771(2) 104 . yes

loop_
_geom_torsion_atom_site_label_1
_geom_torsion_atom_site_label_2
_geom_torsion_atom_site_label_3
_geom_torsion_atom_site_label_4
_geom_torsion
_geom_torsion_site_symmetry_1
_geom_torsion_site_symmetry_2
_geom_torsion_site_symmetry_3
_geom_torsion_site_symmetry_4
_geom_torsion_publ_flag
C12 N1 C11 C111 56.1(2) . . . . ?
C12 N1 C11 C121 -63.80(18) . . . . ?
C12 N1 C11 C131 177.92(14) . . . . ?
C11 N1 C12 C12 172.31(17) . . . 2_556 ?
C22 N2 C21 C221 65.0(2) . . . . ?
C22 N2 C21 C211 -56.4(2) . . . . ?
C22 N2 C21 C231 -177.52(16) . . . . ?
C21 N2 C22 C22 -113.9(3) . . . 2_655 ?
C32 N3 C31 C311 61.86(19) . . . . ?
C32 N3 C31 C321 -57.68(19) . . . . ?
C32 N3 C31 C331 -176.21(14) . . . . ?
C31 N3 C32 C32 -179.59(17) . . . 2_666 ?
N1 C11 C111 C112 -108.6(2) . . . . ?
C121 C11 C111 C112 10.3(2) . . . . ?
C131 C11 C111 C112 131.24(18) . . . . ?
N1 C11 C111 C116 69.0(2) . . . . ?
C121 C11 C111 C116 -172.12(16) . . . . ?
C131 C11 C111 C116 -51.2(2) . . . . ?
C122 O11 C112 C111 -7.3(3) . . . . ?
C122 O11 C112 C113 172.4(2) . . . . ?
C116 C111 C112 O11 -179.2(2) . . . . ?
C11 C111 C112 O11 -1.6(3) . . . . ?
C116 C111 C112 C113 1.1(3) . . . . ?
C11 C111 C112 C113 178.7(2) . . . . ?
O11 C112 C113 C114 -179.7(2) . . . . ?
C111 C112 C113 C114 0.0(4) . . . . ?
C112 C113 C114 C115 -1.1(4) . . . . ?
C113 C114 C115 C116 1.0(4) . . . . ?
C114 C115 C116 C111 0.1(4) . . . . ?
C112 C111 C116 C115 -1.2(3) . . . . ?
C11 C111 C116 C115 -178.86(19) . . . . ?
N1 C11 C121 C122 110.21(19) . . . . ?
C111 C11 C121 C122 -11.7(2) . . . . ?
C131 C11 C121 C122 -133.04(18) . . . . ?
N1 C11 C121 C126 -66.1(2) . . . . ?
C111 C11 C121 C126 171.92(16) . . . . ?
C131 C11 C121 C126 50.6(2) . . . . ?
C112 O11 C122 C121 5.7(3) . . . . ?
C112 O11 C122 C123 -175.0(2) . . . . ?
C126 C121 C122 O11 -179.0(2) . . . . ?
C11 C121 C122 O11 4.5(3) . . . . ?
C126 C121 C122 C123 1.8(3) . . . . ?
C11 C121 C122 C123 -174.6(2) . . . . ?
O11 C122 C123 C124 179.8(2) . . . . ?
C121 C122 C123 C124 -0.9(4) . . . . ?
C122 C123 C124 C125 -0.9(4) . . . . ?
C123 C124 C125 C126 1.7(4) . . . . ?
C124 C125 C126 C121 -0.7(3) . . . . ?
C122 C121 C126 C125 -1.0(3) . . . . ?
C11 C121 C126 C125 175.55(18) . . . . ?
N1 C11 C131 C132 -164.03(16) . . . . ?
C111 C11 C131 C132 -41.1(2) . . . . ?
C121 C11 C131 C132 79.3(2) . . . . ?
N1 C11 C131 C136 18.4(2) . . . . ?
C111 C11 C131 C136 141.41(16) . . . . ?
C121 C11 C131 C136 -98.18(18) . . . . ?
C136 C131 C132 C133 0.1(3) . . . . ?
C11 C131 C132 C133 -177.53(17) . . . . ?
C131 C132 C133 C134 0.1(3) . . . . ?
C1 O12 C134 C135 -164.68(19) . . . . ?
C1 O12 C134 C133 17.4(3) . . . . ?
C132 C133 C134 O12 177.50(17) . . . . ?
C132 C133 C134 C135 -0.4(3) . . . . ?
O12 C134 C135 C136 -177.69(16) . . . . ?
C133 C134 C135 C136 0.4(3) . . . . ?
C134 C135 C136 C131 -0.1(3) . . . . ?
C132 C131 C136 C135 -0.1(3) . . . . ?
C11 C131 C136 C135 177.52(16) . . . . ?
N2 C21 C211 C212 126.5(2) . . . . ?
C221 C21 C211 C212 5.8(2) . . . . ?
C231 C21 C211 C212 -112.1(2) . . . . ?
N2 C21 C211 C216 -56.4(2) . . . . ?
C221 C21 C211 C216 -177.15(18) . . . . ?
C231 C21 C211 C216 65.0(2) . . . . ?
C216 C211 C212 O21 176.98(19) . . . . ?
C21 C211 C212 O21 -5.9(3) . . . . ?
C216 C211 C212 C213 -2.9(3) . . . . ?
C21 C211 C212 C213 174.30(18) . . . . ?
C222 O21 C212 C211 1.2(3) . . . . ?
C222 O21 C212 C213 -178.91(18) . . . . ?
C211 C212 C213 C214 2.5(3) . . . . ?
O21 C212 C213 C214 -177.4(2) . . . . ?
C212 C213 C214 C215 -0.1(4) . . . . ?
C213 C214 C215 C216 -1.7(4) . . . . ?
C214 C215 C216 C211 1.3(4) . . . . ?
C212 C211 C216 C215 1.0(3) . . . . ?
C21 C211 C216 C215 -176.3(2) . . . . ?
N2 C21 C221 C222 -125.40(19) . . . . ?
C211 C21 C221 C222 -1.8(2) . . . . ?
C231 C21 C221 C222 116.43(19) . . . . ?
N2 C21 C221 C226 56.0(2) . . . . ?
C211 C21 C221 C226 179.57(16) . . . . ?
C231 C21 C221 C226 -62.1(2) . . . . ?
C226 C221 C222 O21 176.31(18) . . . . ?
C21 C221 C222 O21 -2.3(3) . . . . ?
C226 C221 C222 C223 -3.0(3) . . . . ?
C21 C221 C222 C223 178.36(18) . . . . ?
C212 O21 C222 C221 2.9(3) . . . . ?
C212 O21 C222 C223 -177.75(18) . . . . ?
C221 C222 C223 C224 2.4(3) . . . . ?
O21 C222 C223 C224 -177.0(2) . . . . ?
C222 C223 C224 C225 0.2(3) . . . . ?
C223 C224 C225 C226 -2.1(3) . . . . ?
C224 C225 C226 C221 1.4(3) . . . . ?
C222 C221 C226 C225 1.1(3) . . . . ?
C21 C221 C226 C225 179.77(18) . . . . ?
N2 C21 C231 C232 169.40(17) . . . . ?
C221 C21 C231 C232 -73.0(2) . . . . ?
C211 C21 C231 C232 45.7(2) . . . . ?
N2 C21 C231 C236 -13.6(3) . . . . ?
C221 C21 C231 C236 104.0(2) . . . . ?
C211 C21 C231 C236 -137.3(2) . . . . ?
C236 C231 C232 C233 -0.3(3) . . . . ?
C21 C231 C232 C233 176.90(18) . . . . ?
C231 C232 C233 C234 1.3(3) . . . . ?
C2 O22 C234 C235 -172.4(2) . . . . ?
C2 O22 C234 C233 8.1(3) . . . . ?
C232 C233 C234 O22 178.24(18) . . . . ?
C232 C233 C234 C235 -1.2(3) . . . . ?
O22 C234 C235 C236 -179.4(2) . . . . ?
C233 C234 C235 C236 0.1(3) . . . . ?
C234 C235 C236 C231 1.0(3) . . . . ?
C232 C231 C236 C235 -0.9(3) . . . . ?
C21 C231 C236 C235 -177.92(19) . . . . ?
N3 C31 C311 C312 -97.12(18) . . . . ?
C321 C31 C311 C312 22.3(2) . . . . ?
C331 C31 C311 C312 142.67(16) . . . . ?
N3 C31 C311 C316 76.4(2) . . . . ?
C321 C31 C311 C316 -164.27(15) . . . . ?
C331 C31 C311 C316 -43.8(2) . . . . ?
C322 O31 C312 C311 -11.8(2) . . . . ?
C322 O31 C312 C313 167.84(16) . . . . ?
C316 C311 C312 O31 178.08(16) . . . . ?
C31 C311 C312 O31 -8.2(2) . . . . ?
C316 C311 C312 C313 -1.5(3) . . . . ?
C31 C311 C312 C313 172.26(16) . . . . ?
O31 C312 C313 C314 -178.63(16) . . . . ?
C311 C312 C313 C314 1.0(3) . . . . ?
C312 C313 C314 C315 0.1(3) . . . . ?
C313 C314 C315 C316 -0.6(3) . . . . ?
C314 C315 C316 C311 0.0(3) . . . . ?
C312 C311 C316 C315 1.0(3) . . . . ?
C31 C311 C316 C315 -172.74(17) . . . . ?
N3 C31 C321 C322 101.08(18) . . . . ?
C311 C31 C321 C322 -19.3(2) . . . . ?
C331 C31 C321 C322 -140.92(16) . . . . ?
N3 C31 C321 C326 -77.9(2) . . . . ?
C311 C31 C321 C326 161.77(16) . . . . ?
C331 C31 C321 C326 40.1(2) . . . . ?
C312 O31 C322 C321 14.9(2) . . . . ?
C312 O31 C322 C323 -165.18(16) . . . . ?
C326 C321 C322 O31 -179.00(16) . . . . ?
C31 C321 C322 O31 2.0(3) . . . . ?
C326 C321 C322 C323 1.1(3) . . . . ?
C31 C321 C322 C323 -177.91(17) . . . . ?
O31 C322 C323 C324 179.72(18) . . . . ?
C321 C322 C323 C324 -0.4(3) . . . . ?
C322 C323 C324 C325 -0.5(3) . . . . ?
C323 C324 C325 C326 0.6(3) . . . . ?
C324 C325 C326 C321 0.1(3) . . . . ?
C322 C321 C326 C325 -1.0(3) . . . . ?
C31 C321 C326 C325 178.05(18) . . . . ?
N3 C31 C331 C336 3.4(2) . . . . ?
C311 C31 C331 C336 124.80(18) . . . . ?
C321 C31 C331 C336 -114.84(18) . . . . ?
N3 C31 C331 C332 179.68(16) . . . . ?
C311 C31 C331 C332 -58.9(2) . . . . ?
C321 C31 C331 C332 61.4(2) . . . . ?
C336 C331 C332 C333 2.1(3) . . . . ?
C31 C331 C332 C333 -174.38(18) . . . . ?
C331 C332 C333 C334 -1.1(3) . . . . ?
C3 O32 C334 C335 5.1(3) . . . . ?
C3 O32 C334 C333 -176.27(18) . . . . ?
C332 C333 C334 O32 -179.66(18) . . . . ?
C332 C333 C334 C335 -0.9(3) . . . . ?
O32 C334 C335 C336 -179.56(17) . . . . ?
C333 C334 C335 C336 1.9(3) . . . . ?
C332 C331 C336 C335 -1.2(3) . . . . ?
C31 C331 C336 C335 175.16(17) . . . . ?
C334 C335 C336 C331 -0.8(3) . . . . ?
